data_4124604
loop_
_publ_author_name
'Ren, Longbin'
'Liu, Feng'
'Shen, Xingxing'
'Zhang, Cheng'
'Yi, Yuanping'
'Zhu, Xiaozhang'

_publ_section_title
;
 Developing Quinoidal Fluorophores with Unusually Strong Red/Near-Infrared
 Emission.
;
_journal_issue 35
_journal_name_full 'Journal of the American Chemical Society'
_journal_page_first 11294
_journal_page_last 11302
_journal_paper_doi 10.1021/jacs.5b03899
_journal_volume 137
_journal_year 2015
_chemical_formula_sum 'C6 H Br2 Cl S2'
_chemical_formula_weight 332.46
_chemical_name_systematic
; 
 ? 
;
_space_group_IT_number 15
_symmetry_cell_setting monoclinic
_symmetry_space_group_name_Hall '-C 2yc'
_symmetry_space_group_name_H-M 'C 1 2/c 1'
_atom_sites_solution_hydrogens geom
_atom_sites_solution_primary direct
_atom_sites_solution_secondary difmap
_audit_creation_method SHELXL-97
_cell_angle_alpha 90.00
_cell_angle_beta 102.99(3)
_cell_angle_gamma 90.00
_cell_formula_units_Z 8
_cell_length_a 26.280(5)
_cell_length_b 3.8865(8)
_cell_length_c 17.871(4)
_cell_measurement_reflns_used 2114
_cell_measurement_temperature 113(2)
_cell_measurement_theta_max 27.7910
_cell_measurement_theta_min 2.3392
_cell_volume 1778.6(7)
_computing_cell_refinement crystalclear
_computing_data_collection crystalclear
_computing_data_reduction crystalclear
_computing_molecular_graphics 'Bruker SHELXTL'
_computing_publication_material 'Bruker SHELXTL'
_computing_structure_refinement 'SHELXL-97 (Sheldrick, 1997)'
_computing_structure_solution 'SHELXS-97 (Sheldrick, 1990)'
_diffrn_ambient_temperature 113(2)
_diffrn_measured_fraction_theta_full 0.985
_diffrn_measured_fraction_theta_max 0.985
_diffrn_measurement_device_type 'rigaku saturn'
_diffrn_measurement_method '\w scans'
_diffrn_radiation_monochromator multilayer
_diffrn_radiation_source 'rotating anode'
_diffrn_radiation_type MoK\a
_diffrn_radiation_wavelength 0.71073
_diffrn_reflns_av_R_equivalents 0.0349
_diffrn_reflns_av_sigmaI/netI 0.0330
_diffrn_reflns_limit_h_max 34
_diffrn_reflns_limit_h_min -33
_diffrn_reflns_limit_k_max 5
_diffrn_reflns_limit_k_min -5
_diffrn_reflns_limit_l_max 23
_diffrn_reflns_limit_l_min -23
_diffrn_reflns_number 8043
_diffrn_reflns_theta_full 27.89
_diffrn_reflns_theta_max 27.89
_diffrn_reflns_theta_min 1.59
_diffrn_standards_decay_% 0
_diffrn_standards_interval_count 0
_diffrn_standards_interval_time 0
_diffrn_standards_number 0
_exptl_absorpt_coefficient_mu 9.811
_exptl_absorpt_correction_T_max 0.5074
_exptl_absorpt_correction_T_min 0.2214
_exptl_absorpt_correction_type multi-scan
_exptl_absorpt_process_details crystalclear
_exptl_crystal_colour white
_exptl_crystal_density_diffrn 2.483
_exptl_crystal_density_method 'not measured'
_exptl_crystal_description needle
_exptl_crystal_F_000 1248
_exptl_crystal_size_max 0.22
_exptl_crystal_size_mid 0.10
_exptl_crystal_size_min 0.08
_refine_diff_density_max 1.042
_refine_diff_density_min -0.779
_refine_diff_density_rms 0.130
_refine_ls_extinction_coef 0.0016(3)
_refine_ls_extinction_expression Fc^*^=kFc[1+0.001xFc^2^\l^3^/sin(2\q)]^-1/4^
_refine_ls_extinction_method SHELXL
_refine_ls_goodness_of_fit_ref 1.050
_refine_ls_hydrogen_treatment mixed
_refine_ls_matrix_type full
_refine_ls_number_parameters 110
_refine_ls_number_reflns 2087
_refine_ls_number_restraints 19
_refine_ls_restrained_S_all 1.087
_refine_ls_R_factor_all 0.0432
_refine_ls_R_factor_gt 0.0341
_refine_ls_shift/su_max 0.001
_refine_ls_shift/su_mean 0.000
_refine_ls_structure_factor_coef Fsqd
_refine_ls_weighting_details 'calc w=1/[\s^2^(Fo^2^)+(0.0534P)^2^+0.0000P] where P=(Fo^2^+2Fc^2^)/3'
_refine_ls_weighting_scheme calc
_refine_ls_wR_factor_gt 0.0854
_refine_ls_wR_factor_ref 0.0889
_reflns_number_gt 1690
_reflns_number_total 2087
_reflns_threshold_expression >2sigma(I)
_cod_data_source_file ja5b03899_si_003.cif
_cod_data_source_block shelxl
_cod_depositor_comments
;
The following automatic conversions were performed:

'_symmetry_cell_setting' value 'Monoclinic' changed to 'monoclinic'
according to
/usr/data/users/saulius/crontab/automatic-downloads/current/ACS/lib/dictionaries/cif_core.dic
dictionary named 'cif_core.dic' version 2.4.2 from 2011-04-26.

'_exptl_absorpt_correction_type' value 'MULTI-SCAN' changed to
'multi-scan' according to
/usr/data/users/saulius/crontab/automatic-downloads/current/ACS/lib/dictionaries/cif_core.dic
dictionary named 'cif_core.dic' version 2.4.2 from 2011-04-26.

Automatic conversion script
Id: cif_fix_values 3271 2015-04-21 07:52:19Z andrius 
;
_cod_original_cell_volume 1778.6(6)
_cod_original_sg_symbol_H-M C2/c
_cod_database_code 4124604

loop_
_symmetry_equiv_pos_as_xyz
'x, y, z'
'-x, y, -z+1/2'
'x+1/2, y+1/2, z'
'-x+1/2, y+1/2, -z+1/2'
'-x, -y, -z'
'x, -y, z-1/2'
'-x+1/2, -y+1/2, -z'
'x+1/2, -y+1/2, z-1/2'

loop_
_atom_site_label
_atom_site_type_symbol
_atom_site_fract_x
_atom_site_fract_y
_atom_site_fract_z
_atom_site_U_iso_or_equiv
_atom_site_adp_type
_atom_site_occupancy
_atom_site_symmetry_multiplicity
_atom_site_calc_flag
_atom_site_refinement_flags
_atom_site_disorder_assembly
_atom_site_disorder_group
Br1 Br 0.255414(15) 1.17990(10) 0.65185(2) 0.02900(16) Uani 1 1 d . . .
Br2 Br 0.030520(16) 0.87218(12) 0.66743(3) 0.03805(17) Uani 1 1 d . . .
S1 S 0.14788(4) 1.0995(2) 0.69818(5) 0.0222(2) Uani 1 1 d . . .
Cl1 Cl 0.10100(4) 0.5033(2) 0.35365(5) 0.0308(2) Uani 1 1 d . A .
S2' S 0.17759(8) 0.7930(7) 0.48073(12) 0.0233(4) Uani 0.50 1 d PD A 1
C5 C 0.1604(3) 0.789(3) 0.4872(5) 0.0233(4) Uani 0.50 1 d PDU A 2
H5 H 0.1906 0.8123 0.4665 0.035 Uiso 0.50 1 d PR A 2
S2 S 0.06205(9) 0.6584(8) 0.49039(13) 0.0247(5) Uani 0.50 1 d PDU A 3
C5' C 0.0801(4) 0.674(4) 0.4908(6) 0.0247(5) Uani 0.50 1 d PD A 4
H5' H 0.033(4) 0.65(2) 0.483(5) 0.037 Uiso 0.50 1 d P B 4
C1 C 0.18534(14) 1.0461(9) 0.6307(2) 0.0227(8) Uani 1 1 d . A .
C4 C 0.09345(15) 0.9261(10) 0.6369(2) 0.0257(8) Uani 1 1 d . . .
C2 C 0.15672(15) 0.9021(9) 0.5647(2) 0.0230(8) Uani 1 1 d D . .
C3 C 0.10406(15) 0.8333(9) 0.5685(2) 0.0234(8) Uani 1 1 d D A .
C6 C 0.11401(14) 0.6596(9) 0.4460(2) 0.0249(8) Uani 1 1 d D . .

loop_
_atom_site_aniso_label
_atom_site_aniso_U_11
_atom_site_aniso_U_22
_atom_site_aniso_U_33
_atom_site_aniso_U_23
_atom_site_aniso_U_13
_atom_site_aniso_U_12
Br1 0.0216(2) 0.0266(2) 0.0386(3) -0.00160(17) 0.00639(17) -0.00464(15)
Br2 0.0214(2) 0.0461(3) 0.0472(3) 0.0074(2) 0.00899(19) -0.00030(18)
S1 0.0228(5) 0.0229(5) 0.0200(4) -0.0004(4) 0.0030(3) 0.0023(4)
Cl1 0.0416(6) 0.0309(5) 0.0193(4) 0.0004(4) 0.0056(4) -0.0002(5)
S2' 0.0249(12) 0.0263(9) 0.0193(8) -0.0016(7) 0.0064(8) -0.0048(10)
C5 0.0249(12) 0.0263(9) 0.0193(8) -0.0016(7) 0.0064(8) -0.0048(10)
S2 0.0274(14) 0.0250(9) 0.0190(7) 0.0025(7) 0.0000(10) -0.0008(14)
C5' 0.0274(14) 0.0250(9) 0.0190(7) 0.0025(7) 0.0000(10) -0.0008(14)
C1 0.0216(18) 0.0199(18) 0.0255(18) 0.0017(15) 0.0029(15) 0.0005(15)
C4 0.0206(19) 0.0254(19) 0.029(2) 0.0070(16) 0.0016(15) 0.0020(15)
C2 0.030(2) 0.0163(17) 0.0223(18) 0.0034(14) 0.0062(15) 0.0002(15)
C3 0.027(2) 0.0161(18) 0.0225(18) 0.0052(14) -0.0048(15) -0.0008(15)
C6 0.032(2) 0.0213(19) 0.0201(18) 0.0018(15) 0.0037(15) 0.0013(16)

loop_
_atom_type_symbol
_atom_type_description
_atom_type_scat_dispersion_real
_atom_type_scat_dispersion_imag
_atom_type_scat_source
C C 0.0033 0.0016 'International Tables Vol C Tables 4.2.6.8 and 6.1.1.4'
H H 0.0000 0.0000 'International Tables Vol C Tables 4.2.6.8 and 6.1.1.4'
S S 0.1246 0.1234 'International Tables Vol C Tables 4.2.6.8 and 6.1.1.4'
Cl Cl 0.1484 0.1585 'International Tables Vol C Tables 4.2.6.8 and 6.1.1.4'
Br Br -0.2901 2.4595 'International Tables Vol C Tables 4.2.6.8 and 6.1.1.4'

loop_
_geom_angle_atom_site_label_1
_geom_angle_atom_site_label_2
_geom_angle_atom_site_label_3
_geom_angle
C4 S1 C1 91.76(19)
C6 S2' C2 85.2(2)
C6 S2' H5 127.4
C2 S2' H5 144.8
C6 C5 C2 112.1(6)
C6 C5 H5 122.9
C2 C5 H5 124.9
C3 S2 C6 86.7(2)
C3 S2 H5' 127(7)
C6 S2 H5' 143(7)
C6 C5' C3 111.8(7)
C6 C5' H5' 137(5)
C3 C5' H5' 110(5)
C2 C1 S1 111.1(3)
C2 C1 Br1 127.9(3)
S1 C1 Br1 120.9(2)
C3 C4 S1 111.4(3)
C3 C4 Br2 127.3(3)
S1 C4 Br2 121.3(2)
C1 C2 C3 112.8(3)
C1 C2 C5 142.3(5)
C3 C2 C5 104.9(4)
C1 C2 S2' 128.1(3)
C3 C2 S2' 119.1(3)
C5 C2 S2' 14.3(3)
C4 C3 C2 113.0(3)
C4 C3 C5' 143.2(6)
C2 C3 C5' 103.8(5)
C4 C3 S2 127.7(3)
C2 C3 S2 119.3(3)
C5' C3 S2 15.5(4)
C5' C6 C5 107.3(6)
C5' C6 Cl1 125.4(4)
C5 C6 Cl1 127.4(4)
C5' C6 S2' 119.8(5)
C5 C6 S2' 12.7(3)
Cl1 C6 S2' 114.8(2)
C5' C6 S2 9.8(4)
C5 C6 S2 116.9(4)
Cl1 C6 S2 115.7(2)
S2' C6 S2 129.6(2)

loop_
_geom_bond_atom_site_label_1
_geom_bond_atom_site_label_2
_geom_bond_distance
Br1 C1 1.869(4)
Br2 C4 1.866(4)
S1 C4 1.731(4)
S1 C1 1.732(4)
Cl1 C6 1.719(4)
S2' C6 1.726(4)
S2' C2 1.762(4)
S2' H5 0.4756
C5 C6 1.369(7)
C5 C2 1.477(8)
C5 H5 0.9534
S2 C3 1.714(4)
S2 C6 1.727(4)
S2 H5' 0.75(10)
C5' C6 1.327(12)
C5' C3 1.522(9)
C5' H5' 1.22(10)
C1 C2 1.367(5)
C4 C3 1.361(5)
C2 C3 1.426(5)

loop_
_geom_torsion_atom_site_label_1
_geom_torsion_atom_site_label_2
_geom_torsion_atom_site_label_3
_geom_torsion_atom_site_label_4
_geom_torsion
C4 S1 C1 C2 0.0(3)
C4 S1 C1 Br1 179.8(2)
C1 S1 C4 C3 0.0(3)
C1 S1 C4 Br2 178.3(2)
S1 C1 C2 C3 -0.1(4)
Br1 C1 C2 C3 -179.9(3)
S1 C1 C2 C5 179.2(9)
Br1 C1 C2 C5 -0.6(11)
S1 C1 C2 S2' -179.0(2)
Br1 C1 C2 S2' 1.2(5)
C6 C5 C2 C1 -179.4(5)
C6 C5 C2 C3 -0.1(10)
C6 C5 C2 S2' 175(3)
C6 S2' C2 C1 -179.4(4)
C6 S2' C2 C3 1.7(3)
C6 S2' C2 C5 -4(2)
S1 C4 C3 C2 -0.1(4)
Br2 C4 C3 C2 -178.3(3)
S1 C4 C3 C5' 179.4(10)
Br2 C4 C3 C5' 1.2(12)
S1 C4 C3 S2 -178.9(2)
Br2 C4 C3 S2 3.0(6)
C1 C2 C3 C4 0.1(5)
C5 C2 C3 C4 -179.4(6)
S2' C2 C3 C4 179.2(3)
C1 C2 C3 C5' -179.5(6)
C5 C2 C3 C5' 0.9(8)
S2' C2 C3 C5' -0.5(7)
C1 C2 C3 S2 179.0(3)
C5 C2 C3 S2 -0.5(6)
S2' C2 C3 S2 -1.9(4)
C6 C5' C3 C4 179.0(5)
C6 C5' C3 C2 -1.5(11)
C6 C5' C3 S2 174(3)
C6 S2 C3 C4 179.5(4)
C6 S2 C3 C2 0.8(3)
C6 S2 C3 C5' -4(2)
C3 C5' C6 C5 1.5(12)
C3 C5' C6 Cl1 -178.9(5)
C3 C5' C6 S2' 3.1(13)
C3 C5' C6 S2 -170(5)
C2 C5 C6 C5' -0.9(12)
C2 C5 C6 Cl1 179.5(4)
C2 C5 C6 S2' -174(3)
C2 C5 C6 S2 0.7(11)
C2 S2' C6 C5' -2.8(8)
C2 S2' C6 C5 5(3)
C2 S2' C6 Cl1 179.0(2)
C2 S2' C6 S2 -1.4(3)
C3 S2 C6 C5' 8(4)
C3 S2 C6 C5 -0.8(7)
C3 S2 C6 Cl1 -179.8(2)
C3 S2 C6 S2' 0.6(3)
